data_1570107
loop_
_publ_author_name
'Nishio-Hamane, D.'
'Yajima, T.'
'Ikari, I.'
'Ohki, Y.'
'Hori, H.'
'Ohara, Y.'

_publ_section_title
;
 Kiryuite and gunmaite, two new minerals from Tsukubara, Kiryu City, Gunma
 Prefecture, Japan
;
_journal_name_full 'Journal of Mineralogical and Petrological Sciences'
_journal_page_first 1
_journal_page_last 12
_journal_paper_doi 10.2465/jmps.230605
_journal_volume 118:019
_journal_year 2023
_chemical_formula_sum 'Al9.82 Ba0.68 Ca0.01 F16.21 H9.79 Mg0.74 Na1.72 O25.79 P3.99 Sr2.02'
_chemical_name_common (Na1.72Sr0.70Mg0.56Ca0.01)(Sr1.32Ba0.68)(Al9.82Mg0.18)P3.99O16F16.21(OH)9.79
_chemical_name_mineral gunmaite
_space_group_IT_number 166
_space_group_name_Hall '-R 3 2"'
_space_group_name_H-M_alt 'R -3 m :H'
_cell_angle_alpha 90.000000
_cell_angle_beta 90.000000
_cell_angle_gamma 120.000000
_cell_formula_units_Z 3
_cell_length_a 6.9972(2)
_cell_length_b 6.9972(2)
_cell_length_c 50.270(2)
_cell_volume 2131.51(12)
_diffrn_ambient_pressure 100
_diffrn_ambient_temperature 298
_cod_data_source_file gunmaite.cif
_cod_data_source_block gunmaite
_cod_original_cell_volume 2131.51
_cod_original_sg_symbol_H-M 'R -3 m'
_cod_original_formula_sum 'Na1.72 Sr2.02 Mg0.74 Ca0.01 Ba0.68 Al9.82 P3.99 O25.79 F16.21 H9.79'
_cod_database_code 1570107

loop_
_space_group_symop_id
_space_group_symop_operation_xyz
1 x,y,z
2 -x,-y,-z
3 -y,x-y,z
4 y,-x+y,-z
5 -x+y,-x,z
6 x-y,x,-z
7 y,x,-z
8 -y,-x,z
9 x-y,-y,-z
10 -x+y,y,z
11 -x,-x+y,-z
12 x,x-y,z
13 x+2/3,y+1/3,z+1/3
14 -x+2/3,-y+1/3,-z+1/3
15 -y+2/3,x-y+1/3,z+1/3
16 y+2/3,-x+y+1/3,-z+1/3
17 -x+y+2/3,-x+1/3,z+1/3
18 x-y+2/3,x+1/3,-z+1/3
19 y+2/3,x+1/3,-z+1/3
20 -y+2/3,-x+1/3,z+1/3
21 x-y+2/3,-y+1/3,-z+1/3
22 -x+y+2/3,y+1/3,z+1/3
23 -x+2/3,-x+y+1/3,-z+1/3
24 x+2/3,x-y+1/3,z+1/3
25 x+1/3,y+2/3,z+2/3
26 -x+1/3,-y+2/3,-z+2/3
27 -y+1/3,x-y+2/3,z+2/3
28 y+1/3,-x+y+2/3,-z+2/3
29 -x+y+1/3,-x+2/3,z+2/3
30 x-y+1/3,x+2/3,-z+2/3
31 y+1/3,x+2/3,-z+2/3
32 -y+1/3,-x+2/3,z+2/3
33 x-y+1/3,-y+2/3,-z+2/3
34 -x+y+1/3,y+2/3,z+2/3
35 -x+1/3,-x+y+2/3,-z+2/3
36 x+1/3,x-y+2/3,z+2/3

loop_
_atom_site_label
_atom_site_occupancy
_atom_site_fract_x
_atom_site_fract_y
_atom_site_fract_z
_atom_site_adp_type
_atom_site_U_iso_or_equiv
_atom_site_type_symbol
Na1Na 0.55 0.500000 0.000000 0.000000 Uiso 0.0468(14) Na
Na1Sr 0.23 0.500000 0.000000 0.000000 Uiso 0.0468(14) Sr
Na1Mg 0.19 0.500000 0.000000 0.000000 Uiso 0.0468(14) Mg
Sr1Sr 0.66 0.666667 0.333333 0.22197(3) Uiso 0.0166(6) Sr
Sr1Ba 0.34 0.666667 0.333333 0.22197(3) Uiso 0.0166(6) Ba
Al1 1.0 0.333333 0.166667 0.166667 Uiso 0.0105(10) Al
Al2 1.0 0.666667 0.333333 0.333333 Uiso 0.0162(18) Al
Al3 1.0 0.4986(3) 0.5014(3) 0.27617(6) Uiso 0.0140(8) Al
P1 1.0 0.000000 0.000000 0.21147(10) Uiso 0.0120(10) P
P2 1.0 0.333333 0.666667 0.22925(11) Uiso 0.0182(12) P
O1 1.0 0.333333 0.666667 0.1997(2) Uiso 0.0083(7) O
O2 1.0 0.2425(11) 0.1213(6) 0.20168(14) Uiso 0.0083(7) O
O3 1.0 0.4525(6) 0.5475(6) 0.24048(14) Uiso 0.0083(7) O
O4 1.0 0.000000 0.000000 0.2430(2) Uiso 0.0083(7) O
O5 1.0 0.5430(7) 0.0860(13) 0.17695(15) Uiso 0.0083(7) O
O6 1.0 0.3910(12) 0.1955(6) 0.26750(14) Uiso 0.0083(7) O
F1 1.0 0.5362(5) 0.4638(5) 0.31174(11) Uiso 0.0083(7) F
F2 1.0 0.5708(9) 0.7854(5) 0.28398(12) Uiso 0.0083(7) F
F3 1.0 0.666667 0.333333 0.01752(19) Uiso 0.0083(7) F
H1o5 1.0 0.496486 -0.007028 0.188795 Uiso 0.99 H
H1o6 1.0 0.278524 0.139262 0.258439 Uiso 0.99 H
